data_4116878
loop_
_publ_author_name
'Leo A. Paquette'
'David G. Bolin'
'Marshall Stepanian'
'Bruce M. Branan'
'Uppuluri V. Mallavadhani'
'Jinsung Tae'
'Shawn W. E. Eisenberg'
'Robin D. Rogers'

_publ_section_title
;
 Intramolecular Oxymercuration of Stereoisomeric Cyclohexyl-Belted
 Poly(spirotetrahydrofuranyl) Platforms
;
_journal_name_full 'Journal of the American Chemical Society'
_journal_page_first 11603
_journal_page_last 11615
_journal_paper_doi 10.1021/ja981756p
_journal_volume 120
_journal_year 1998
_chemical_formula_structural LAP189
_chemical_formula_sum 'C21 H31 Cl Hg O5'
_chemical_formula_weight 599.50
_chemical_name_systematic
; 
 ? 
;
_space_group_IT_number 15
_symmetry_cell_setting monoclinic
_symmetry_space_group_name_Hall '-C 2yc'
_symmetry_space_group_name_H-M 'C 1 2/c 1'
_atom_sites_solution_hydrogens geom
_atom_sites_solution_primary direct
_atom_sites_solution_secondary difmap
_audit_creation_method SHELXL
_cell_angle_alpha 90.00
_cell_angle_beta 100.445(2)
_cell_angle_gamma 90.00
_cell_formula_units_Z 16
_cell_length_a 32.5362(10)
_cell_length_b 8.5614(2)
_cell_length_c 30.5157(9)
_cell_measurement_reflns_used 6462
_cell_measurement_temperature 173(2)
_cell_volume 8359.5(4)
_computing_cell_refinement 'Siemens SAINT'
_computing_data_collection 'Siemens SAINT'
_computing_data_reduction 'Siemens SHELXTL'
_computing_molecular_graphics 'Siemens SHELXTL'
_computing_publication_material 'Siemens SHELXTL'
_computing_structure_refinement 'SHELXL-93 (Sheldrick, 1993)'
_computing_structure_solution 'SHELXS-86 (Sheldrick, 1990)'
_diffrn_ambient_temperature 173(2)
_diffrn_measurement_device 'Siemens SMART CCD'
_diffrn_measurement_method 'area detector'
_diffrn_radiation_monochromator graphite
_diffrn_radiation_source 'fine-focus sealed tube'
_diffrn_radiation_type MoK\a
_diffrn_radiation_wavelength 0.71073
_diffrn_reflns_av_R_equivalents 0.0712
_diffrn_reflns_av_sigmaI/netI 0.0706
_diffrn_reflns_limit_h_max 33
_diffrn_reflns_limit_h_min -36
_diffrn_reflns_limit_k_max 4
_diffrn_reflns_limit_k_min -9
_diffrn_reflns_limit_l_max 33
_diffrn_reflns_limit_l_min -33
_diffrn_reflns_number 15698
_diffrn_reflns_theta_max 23.28
_diffrn_reflns_theta_min 1.27
_exptl_absorpt_coefficient_mu 7.522
_exptl_absorpt_correction_T_max 0.9822
_exptl_absorpt_correction_T_min 0.6307
_exptl_absorpt_correction_type empirical
_exptl_crystal_colour colorless
_exptl_crystal_density_diffrn 1.905
_exptl_crystal_description fragment
_exptl_crystal_F_000 4704
_exptl_crystal_size_max 0.05
_exptl_crystal_size_mid 0.10
_exptl_crystal_size_min 0.20
_refine_diff_density_max 0.664
_refine_diff_density_min -0.948
_refine_diff_density_rms 0.153
_refine_ls_extinction_method none
_refine_ls_goodness_of_fit_all 1.058
_refine_ls_goodness_of_fit_obs 1.109
_refine_ls_matrix_type full
_refine_ls_number_parameters 501
_refine_ls_number_reflns 5964
_refine_ls_number_restraints 0
_refine_ls_restrained_S_all 1.309
_refine_ls_restrained_S_obs 1.109
_refine_ls_R_factor_all 0.0712
_refine_ls_R_factor_obs 0.0442
_refine_ls_shift/esd_max 0.007
_refine_ls_shift/esd_mean 0.000
_refine_ls_structure_factor_coef Fsqd
_refine_ls_weighting_scheme '0.0365, 26.5648'
_refine_ls_wR_factor_all 0.1147
_refine_ls_wR_factor_obs 0.0839
_reflns_number_observed 4572
_reflns_number_total 5970
_reflns_observed_criterion >2sigma(I)
_cod_data_source_file ja981756p_07.cif
_cod_data_source_block 46
_cod_database_code 4116878

loop_
_symmetry_equiv_pos_as_xyz
'x, y, z'
'-x, y, -z+1/2'
'x+1/2, y+1/2, z'
'-x+1/2, y+1/2, -z+1/2'
'-x, -y, -z'
'x, -y, z-1/2'
'-x+1/2, -y+1/2, -z'
'x+1/2, -y+1/2, z-1/2'

loop_
_atom_site_aniso_label
_atom_site_aniso_U_11
_atom_site_aniso_U_22
_atom_site_aniso_U_33
_atom_site_aniso_U_23
_atom_site_aniso_U_13
_atom_site_aniso_U_12
Hg1 0.0250(2) 0.0465(3) 0.0349(2) -0.0069(2) 0.0014(2) -0.0040(2)
Cl1 0.0270(14) 0.070(2) 0.044(2) -0.0149(15) -0.0009(11) 0.0004(13)
O1 0.044(4) 0.043(5) 0.027(4) -0.001(3) 0.003(3) 0.006(3)
O2 0.040(4) 0.044(5) 0.034(4) 0.004(3) 0.012(3) -0.009(3)
O3 0.025(4) 0.047(4) 0.041(4) -0.005(3) 0.007(3) -0.006(3)
O4 0.028(4) 0.037(4) 0.041(4) 0.002(3) -0.002(3) 0.005(3)
O5 0.038(4) 0.029(4) 0.053(5) -0.008(3) 0.011(3) -0.009(3)
C1 0.029(5) 0.030(6) 0.038(6) -0.013(5) 0.006(4) -0.007(5)
C2 0.032(6) 0.043(6) 0.023(6) -0.011(5) 0.005(4) 0.002(5)
C3 0.038(6) 0.044(7) 0.033(6) -0.005(5) 0.003(5) -0.009(5)
C4 0.139(14) 0.060(9) 0.050(9) 0.008(7) 0.020(8) 0.021(9)
C5 0.046(7) 0.066(9) 0.044(7) 0.002(6) 0.004(5) 0.009(6)
C6 0.038(6) 0.040(7) 0.025(6) -0.010(5) 0.013(4) -0.008(5)
C7 0.036(6) 0.067(8) 0.025(6) -0.011(5) 0.010(5) -0.003(5)
C8 0.062(8) 0.078(9) 0.025(6) 0.004(6) 0.015(5) -0.012(7)
C9 0.072(9) 0.079(9) 0.049(8) 0.005(7) 0.035(7) -0.031(7)
C10 0.016(5) 0.047(7) 0.033(6) -0.010(5) -0.001(4) 0.000(4)
C11 0.033(5) 0.028(6) 0.030(6) -0.004(5) 0.011(4) -0.002(4)
C12 0.024(6) 0.082(9) 0.055(7) -0.026(7) 0.001(5) -0.010(6)
C13 0.025(6) 0.055(8) 0.046(7) -0.020(6) 0.002(5) -0.012(5)
C14 0.028(5) 0.025(6) 0.032(6) -0.006(5) 0.007(4) 0.001(4)
C15 0.034(6) 0.033(6) 0.061(8) -0.017(6) 0.010(5) 0.000(5)
C16 0.063(8) 0.035(7) 0.079(9) -0.009(7) 0.016(7) 0.011(6)
C17 0.041(7) 0.062(9) 0.084(10) 0.009(8) 0.015(6) 0.011(6)
C18 0.027(5) 0.033(6) 0.036(6) -0.002(5) 0.005(4) -0.001(5)
C19 0.030(6) 0.049(7) 0.029(6) 0.000(5) 0.014(4) 0.000(5)
C20 0.037(6) 0.047(7) 0.044(7) -0.002(6) 0.014(5) -0.014(5)
C21 0.054(7) 0.046(8) 0.066(8) 0.005(6) 0.027(6) -0.016(6)
Hg2 0.0263(2) 0.0335(2) 0.0426(3) 0.0011(2) 0.0112(2) -0.0018(2)
Cl2 0.036(2) 0.042(2) 0.077(2) -0.0009(15) 0.0238(14) -0.0095(12)
O6 0.024(4) 0.073(6) 0.043(4) -0.001(4) -0.003(3) -0.010(4)
O7 0.031(4) 0.041(4) 0.042(4) 0.001(3) 0.008(3) 0.006(3)
O8 0.040(4) 0.036(4) 0.031(4) 0.000(3) 0.000(3) -0.013(3)
O9 0.032(4) 0.026(4) 0.071(5) 0.016(4) 0.003(4) -0.001(3)
O10 0.044(5) 0.069(6) 0.093(7) 0.012(5) 0.023(4) 0.005(4)
C22 0.027(5) 0.030(6) 0.045(6) -0.007(5) 0.011(5) -0.009(5)
C23 0.026(5) 0.030(6) 0.032(6) -0.002(5) 0.000(4) -0.007(5)
C24 0.071(8) 0.028(6) 0.064(8) 0.008(6) 0.041(7) 0.003(6)
C25 0.128(15) 0.109(15) 0.080(12) 0.026(11) -0.015(10) 0.046(12)
C26 0.078(10) 0.126(15) 0.088(12) -0.046(11) -0.048(9) 0.051(10)
C27 0.026(5) 0.021(5) 0.043(6) 0.003(5) 0.006(4) 0.001(4)
C28 0.036(6) 0.035(6) 0.046(7) -0.001(5) 0.002(5) -0.006(5)
C30 0.063(8) 0.052(8) 0.065(9) -0.012(7) 0.011(7) 0.015(6)
C31 0.031(6) 0.029(6) 0.030(6) -0.006(5) -0.005(4) 0.003(4)
C32 0.025(5) 0.032(6) 0.037(6) 0.000(5) 0.004(4) -0.010(5)
C34 0.060(8) 0.068(9) 0.036(7) 0.002(6) 0.007(6) -0.018(7)
C35 0.030(6) 0.028(6) 0.038(6) 0.001(5) 0.001(4) -0.004(5)
C36 0.024(5) 0.040(6) 0.039(6) 0.012(5) -0.008(4) -0.005(5)
C37 0.025(6) 0.075(9) 0.072(9) 0.030(7) 0.001(6) 0.002(6)
C38 0.033(6) 0.054(8) 0.112(11) 0.053(8) -0.002(7) 0.018(6)
C39 0.017(5) 0.029(6) 0.064(8) -0.014(5) 0.002(5) -0.008(4)
C40 0.033(6) 0.034(6) 0.054(7) 0.005(5) -0.003(5) -0.016(5)

loop_
_atom_site_label
_atom_site_type_symbol
_atom_site_fract_x
_atom_site_fract_y
_atom_site_fract_z
_atom_site_U_iso_or_equiv
_atom_site_thermal_displace_type
_atom_site_occupancy
_atom_site_calc_flag
_atom_site_refinement_flags
_atom_site_disorder_group
Hg1 Hg 0.716227(11) 0.61755(5) 0.452036(13) 0.03595(13) Uani 1 d . .
Cl1 Cl 0.78929(7) 0.6164(3) 0.47083(9) 0.0480(7) Uani 1 d . .
O1 O 0.6502(2) 0.4379(8) 0.4956(2) 0.039(2) Uani 1 d . .
O2 O 0.5652(2) 0.3379(8) 0.4465(2) 0.038(2) Uani 1 d . .
O3 O 0.5210(2) 0.6030(8) 0.4031(2) 0.038(2) Uani 1 d . .
O4 O 0.5680(2) 0.7677(7) 0.3452(2) 0.037(2) Uani 1 d . .
O5 O 0.6515(2) 0.8638(7) 0.3992(2) 0.040(2) Uani 1 d . .
C1 C 0.6515(3) 0.6256(11) 0.4385(3) 0.033(2) Uani 1 d . .
H1 H 0.6442(3) 0.6982(11) 0.4616(3) 0.039 Uiso 1 calc R .
C2 C 0.6323(3) 0.4678(12) 0.4489(3) 0.033(2) Uani 1 d . .
C3 C 0.6448(3) 0.3243(12) 0.4241(3) 0.039(3) Uani 1 d . .
H3A H 0.6198(3) 0.2620(12) 0.4117(3) 0.046 Uiso 1 calc R .
H3B H 0.6587(3) 0.3573(12) 0.3993(3) 0.046 Uiso 1 calc R .
C4 C 0.6742(5) 0.2293(16) 0.4572(4) 0.083(4) Uani 1 d . .
H4A H 0.6685(5) 0.1163(16) 0.4528(4) 0.099 Uiso 1 calc R .
H4B H 0.7036(5) 0.2502(16) 0.4547(4) 0.099 Uiso 1 calc R .
C5 C 0.6654(3) 0.2823(14) 0.5004(3) 0.052(3) Uani 1 d . .
H5A H 0.6442(3) 0.2135(14) 0.5101(3) 0.063 Uiso 1 calc R .
H5B H 0.6912(3) 0.2780(14) 0.5233(3) 0.063 Uiso 1 calc R .
C6 C 0.5840(3) 0.4893(11) 0.4456(3) 0.033(2) Uani 1 d . .
C7 C 0.5730(3) 0.5750(12) 0.4872(3) 0.042(3) Uani 1 d . .
H7A H 0.5969(3) 0.6380(12) 0.5024(3) 0.050 Uiso 1 calc R .
H7B H 0.5484(3) 0.6441(12) 0.4787(3) 0.050 Uiso 1 calc R .
C8 C 0.5633(4) 0.4426(14) 0.5168(3) 0.054(3) Uani 1 d . .
H8A H 0.5890(4) 0.4009(14) 0.5355(3) 0.065 Uiso 1 calc R .
H8B H 0.5435(4) 0.4760(14) 0.5362(3) 0.065 Uiso 1 calc R .
C9 C 0.5436(4) 0.3251(15) 0.4826(4) 0.064(4) Uani 1 d . .
H9A H 0.5465(4) 0.2182(15) 0.4952(4) 0.077 Uiso 1 calc R .
H9B H 0.5136(4) 0.3480(15) 0.4728(4) 0.077 Uiso 1 calc R .
C10 C 0.5637(3) 0.5660(12) 0.3999(3) 0.033(2) Uani 1 d . .
C11 C 0.5605(3) 0.4528(11) 0.3607(3) 0.029(2) Uani 1 d . .
H11A H 0.5804(3) 0.4824(11) 0.3411(3) 0.035 Uiso 1 calc R .
H11B H 0.5668(3) 0.3448(11) 0.3715(3) 0.035 Uiso 1 calc R .
C12 C 0.5158(3) 0.4643(15) 0.3357(4) 0.054(3) Uani 1 d . .
H12A H 0.5130(3) 0.5445(15) 0.3120(4) 0.065 Uiso 1 calc R .
H12B H 0.5058(3) 0.3628(15) 0.3224(4) 0.065 Uiso 1 calc R .
C13 C 0.4928(3) 0.5102(12) 0.3714(3) 0.043(3) Uani 1 d . .
H13A H 0.4677(3) 0.5717(12) 0.3588(3) 0.051 Uiso 1 calc R .
H13B H 0.4839(3) 0.4163(12) 0.3861(3) 0.051 Uiso 1 calc R .
C14 C 0.5853(3) 0.7248(10) 0.3906(3) 0.028(2) Uani 1 d . .
C15 C 0.5738(3) 0.8607(11) 0.4190(4) 0.042(3) Uani 1 d . .
H15A H 0.5499(3) 0.8326(11) 0.4334(4) 0.051 Uiso 1 calc R .
H15B H 0.5979(3) 0.8903(11) 0.4423(4) 0.051 Uiso 1 calc R .
C16 C 0.5622(4) 0.9927(12) 0.3857(4) 0.058(3) Uani 1 d . .
H16A H 0.5419(4) 1.0653(12) 0.3953(4) 0.070 Uiso 1 calc R .
H16B H 0.5872(4) 1.0520(12) 0.3811(4) 0.070 Uiso 1 calc R .
C17 C 0.5433(3) 0.9061(14) 0.3450(4) 0.062(3) Uani 1 d . .
H17A H 0.5139(3) 0.8792(14) 0.3459(4) 0.074 Uiso 1 calc R .
H17B H 0.5442(3) 0.9692(14) 0.3181(4) 0.074 Uiso 1 calc R .
C18 C 0.6336(3) 0.7049(11) 0.3945(3) 0.032(2) Uani 1 d . .
C19 C 0.6471(3) 0.6404(12) 0.3524(3) 0.035(2) Uani 1 d . .
H19A H 0.6233(3) 0.6395(12) 0.3270(3) 0.042 Uiso 1 calc R .
H19B H 0.6582(3) 0.5329(12) 0.3574(3) 0.042 Uiso 1 calc R .
C20 C 0.6817(3) 0.7541(12) 0.3434(3) 0.042(3) Uani 1 d . .
H20A H 0.7095(3) 0.7226(12) 0.3599(3) 0.050 Uiso 1 calc R .
H20B H 0.6826(3) 0.7606(12) 0.3112(3) 0.050 Uiso 1 calc R .
C21 C 0.6677(3) 0.9047(13) 0.3605(4) 0.053(3) Uani 1 d . .
H21A H 0.6915(3) 0.9779(13) 0.3681(4) 0.064 Uiso 1 calc R .
H21B H 0.6459(3) 0.9544(13) 0.3380(4) 0.064 Uiso 1 calc R .
Hg2 Hg 0.299849(11) -0.02230(4) 0.375290(13) 0.03351(13) Uani 1 d . .
Cl2 Cl 0.24122(8) -0.1756(3) 0.37579(10) 0.0499(7) Uani 1 d . .
O6 O 0.4256(2) 0.1506(9) 0.3812(2) 0.048(2) Uani 1 d . .
O7 O 0.4292(2) -0.0240(8) 0.3069(2) 0.038(2) Uani 1 d . .
O8 O 0.3689(2) 0.1399(7) 0.2414(2) 0.036(2) Uani 1 d . .
O9 O 0.3342(2) 0.4127(7) 0.2798(2) 0.044(2) Uani 1 d . .
O10 O 0.2949(2) 0.3054(10) 0.3560(3) 0.067(2) Uani 1 d . .
C22 C 0.3511(3) 0.1260(11) 0.3754(3) 0.034(2) Uani 1 d . .
H22 H 0.3592(3) 0.1607(11) 0.4071(3) 0.040 Uiso 1 calc R .
C23 C 0.3903(3) 0.0461(11) 0.3648(3) 0.030(2) Uani 1 d . .
C24 C 0.4014(4) -0.1049(12) 0.3915(4) 0.051(3) Uani 1 d . .
H24A H 0.3843(4) -0.1156(12) 0.4151(4) 0.061 Uiso 1 calc R .
H24B H 0.3967(4) -0.1974(12) 0.3718(4) 0.061 Uiso 1 calc R .
C25 C 0.4472(5) -0.0889(20) 0.4118(5) 0.110(6) Uani 1 d . .
H25A H 0.4541(5) -0.1452(20) 0.4405(5) 0.132 Uiso 1 calc R .
H25B H 0.4653(5) -0.1280(20) 0.3913(5) 0.132 Uiso 1 calc R .
C26 C 0.4515(4) 0.0854(20) 0.4183(5) 0.105(6) Uani 1 d . .
H26A H 0.4424(4) 0.1177(20) 0.4461(5) 0.127 Uiso 1 calc R .
H26B H 0.4808(4) 0.1185(20) 0.4196(5) 0.127 Uiso 1 calc R .
C27 C 0.3876(3) 0.0214(10) 0.3144(3) 0.030(2) Uani 1 d . .
C28 C 0.3590(3) -0.1158(11) 0.2947(3) 0.040(3) Uani 1 d . .
H28A H 0.3483(3) -0.1712(11) 0.3188(3) 0.048 Uiso 0.50 calc PR 1
H28B H 0.3348(3) -0.0756(11) 0.2732(3) 0.048 Uiso 0.50 calc PR 1
H28C H 0.3416(3) -0.0873(11) 0.2657(3) 0.048 Uiso 0.50 calc PR 2
H28D H 0.3407(3) -0.1503(11) 0.3154(3) 0.048 Uiso 0.50 calc PR 2
C29A C 0.3834(8) -0.2225(30) 0.2724(9) 0.050(8) Uiso 0.50 d P 1
H29A H 0.3715(8) -0.2293(30) 0.2402(9) 0.060 Uiso 0.50 calc PR 1
H29B H 0.3837(8) -0.3283(30) 0.2855(9) 0.060 Uiso 0.50 calc PR 1
C29B C 0.3921(7) -0.2445(27) 0.2890(9) 0.040(7) Uiso 0.50 d P 2
H29C H 0.4003(7) -0.3056(27) 0.3167(9) 0.048 Uiso 0.50 calc PR 2
H29D H 0.3811(7) -0.3165(27) 0.2643(9) 0.048 Uiso 0.50 calc PR 2
C30 C 0.4263(4) -0.1565(14) 0.2792(4) 0.060(3) Uani 1 d . .
H30A H 0.4466(4) -0.2364(14) 0.2930(4) 0.072 Uiso 0.50 calc PR 1
H30B H 0.4333(4) -0.1274(14) 0.2501(4) 0.072 Uiso 0.50 calc PR 1
H30C H 0.4212(4) -0.1254(14) 0.2474(4) 0.072 Uiso 0.50 calc PR 2
H30D H 0.4524(4) -0.2184(14) 0.2856(4) 0.072 Uiso 0.50 calc PR 2
C31 C 0.3770(3) 0.1821(11) 0.2880(3) 0.032(2) Uani 1 d . .
C32 C 0.4141(3) 0.2928(11) 0.2933(3) 0.031(2) Uani 1 d . .
H32A H 0.4095(3) 0.3839(11) 0.3117(3) 0.038 Uiso 0.50 calc PR 1
H32B H 0.4400(3) 0.2388(11) 0.3077(3) 0.038 Uiso 0.50 calc PR 1
H32C H 0.4355(3) 0.2630(11) 0.3193(3) 0.038 Uiso 0.50 calc PR 2
H32D H 0.4052(3) 0.4015(11) 0.2973(3) 0.038 Uiso 0.50 calc PR 2
C33A C 0.4177(7) 0.3437(29) 0.2475(7) 0.049(7) Uiso 0.50 d P 1
H33A H 0.4063(7) 0.4504(29) 0.2416(7) 0.059 Uiso 0.50 calc PR 1
H33B H 0.4473(7) 0.3436(29) 0.2438(7) 0.059 Uiso 0.50 calc PR 1
C33B C 0.4319(6) 0.2766(24) 0.2489(6) 0.027(5) Uiso 0.50 d P 2
H33C H 0.4434(6) 0.3766(24) 0.2403(6) 0.033 Uiso 0.50 calc PR 2
H33D H 0.4536(6) 0.1945(24) 0.2513(6) 0.033 Uiso 0.50 calc PR 2
C34 C 0.3936(3) 0.2316(14) 0.2174(3) 0.055(3) Uani 1 d . .
H34A H 0.3753(3) 0.2876(14) 0.1929(3) 0.066 Uiso 0.50 calc PR 1
H34B H 0.4127(3) 0.1634(14) 0.2042(3) 0.066 Uiso 0.50 calc PR 1
H34C H 0.3780(3) 0.3260(14) 0.2052(3) 0.066 Uiso 0.50 calc PR 2
H34D H 0.4009(3) 0.1707(14) 0.1923(3) 0.066 Uiso 0.50 calc PR 2
C35 C 0.3364(3) 0.2587(11) 0.2986(3) 0.033(2) Uani 1 d . .
C36 C 0.2952(3) 0.1783(12) 0.2747(3) 0.036(3) Uani 1 d . .
H36A H 0.3010(3) 0.1049(12) 0.2515(3) 0.043 Uiso 1 calc R .
H36B H 0.2818(3) 0.1203(12) 0.2963(3) 0.043 Uiso 1 calc R .
C37 C 0.2676(3) 0.3103(14) 0.2540(4) 0.058(3) Uani 1 d . .
H37A H 0.2493(3) 0.2770(14) 0.2260(4) 0.070 Uiso 1 calc R .
H37B H 0.2501(3) 0.3512(14) 0.2748(4) 0.070 Uiso 1 calc R .
C38 C 0.2991(3) 0.4294(14) 0.2452(4) 0.068(4) Uani 1 d . .
H38A H 0.3071(3) 0.4103(14) 0.2158(4) 0.082 Uiso 1 calc R .
H38B H 0.2874(3) 0.5361(14) 0.2453(4) 0.082 Uiso 1 calc R .
C39 C 0.3370(3) 0.2746(11) 0.3497(3) 0.037(3) Uani 1 d . .
C40 C 0.3638(3) 0.4142(11) 0.3700(3) 0.042(3) Uani 1 d . .
H40A H 0.3690(3) 0.4896(11) 0.3471(3) 0.050 Uiso 0.50 calc PR 1
H40B H 0.3906(3) 0.3807(11) 0.3884(3) 0.050 Uiso 0.50 calc PR 1
H40C H 0.3833(3) 0.3814(11) 0.3972(3) 0.050 Uiso 0.50 calc PR 2
H40D H 0.3802(3) 0.4562(11) 0.3484(3) 0.050 Uiso 0.50 calc PR 2
C41A C 0.3325(6) 0.4799(27) 0.3991(7) 0.038(6) Uiso 0.50 d P 1
H41A H 0.3365(6) 0.5935(27) 0.4041(7) 0.046 Uiso 0.50 calc PR 1
H41B H 0.3362(6) 0.4264(27) 0.4283(7) 0.046 Uiso 0.50 calc PR 1
C41B C 0.3347(7) 0.5331(29) 0.3809(9) 0.053(7) Uiso 0.50 d P 2
H41C H 0.3243(7) 0.5997(29) 0.3547(9) 0.063 Uiso 0.50 calc PR 2
H41D H 0.3485(7) 0.6004(29) 0.4057(9) 0.063 Uiso 0.50 calc PR 2
C42A C 0.2883(7) 0.4448(27) 0.3710(8) 0.043(6) Uiso 0.50 d P 1
H42A H 0.2664(7) 0.4434(27) 0.3897(8) 0.052 Uiso 0.50 calc PR 1
H42B H 0.2806(7) 0.5209(27) 0.3464(8) 0.052 Uiso 0.50 calc PR 1
C42B C 0.2992(9) 0.4419(31) 0.3945(10) 0.065(8) Uiso 0.50 d P 2
H42C H 0.2734(9) 0.5051(31) 0.3923(10) 0.078 Uiso 0.50 calc PR 2
H42D H 0.3069(9) 0.3983(31) 0.4250(10) 0.078 Uiso 0.50 calc PR 2

loop_
_atom_type_symbol
_atom_type_description
_atom_type_scat_dispersion_real
_atom_type_scat_dispersion_imag
_atom_type_scat_source
C C 0.0033 0.0016 'International Tables Vol C Tables 4.2.6.8 and 6.1.1.4'
H H 0.0000 0.0000 'International Tables Vol C Tables 4.2.6.8 and 6.1.1.4'
O O 0.0106 0.0060 'International Tables Vol C Tables 4.2.6.8 and 6.1.1.4'
Cl Cl 0.1484 0.1585 'International Tables Vol C Tables 4.2.6.8 and 6.1.1.4'
Hg Hg -2.3894 9.2266 'International Tables Vol C Tables 4.2.6.8 and 6.1.1.4'

loop_
_geom_angle_atom_site_label_1
_geom_angle_atom_site_label_2
_geom_angle_atom_site_label_3
_geom_angle
C1 Hg1 Cl1 176.9(3)
C5 O1 C2 109.5(7)
C9 O2 C6 111.0(7)
C10 O3 C13 109.7(7)
C17 O4 C14 109.5(8)
C21 O5 C18 110.3(7)
C18 C1 C2 117.9(8)
C18 C1 Hg1 113.8(6)
C2 C1 Hg1 111.3(6)
O1 C2 C3 104.2(7)
O1 C2 C1 104.4(7)
C3 C2 C1 116.4(8)
O1 C2 C6 107.5(7)
C3 C2 C6 114.5(8)
C1 C2 C6 108.8(8)
C4 C3 C2 107.2(8)
C5 C4 C3 103.5(10)
O1 C5 C4 108.5(9)
O2 C6 C2 108.6(8)
O2 C6 C7 104.3(7)
C2 C6 C7 112.2(7)
O2 C6 C10 106.4(7)
C2 C6 C10 111.1(7)
C7 C6 C10 113.7(8)
C8 C7 C6 103.7(8)
C9 C8 C7 101.2(8)
O2 C9 C8 106.3(8)
O3 C10 C11 105.1(7)
O3 C10 C6 106.6(7)
C11 C10 C6 112.8(8)
O3 C10 C14 106.7(7)
C11 C10 C14 112.0(8)
C6 C10 C14 113.0(7)
C12 C11 C10 106.0(7)
C13 C12 C11 102.3(8)
O3 C13 C12 107.1(7)
O4 C14 C15 104.9(7)
O4 C14 C18 108.3(7)
C15 C14 C18 112.5(7)
O4 C14 C10 106.4(7)
C15 C14 C10 112.8(7)
C18 C14 C10 111.4(7)
C16 C15 C14 103.9(8)
C17 C16 C15 101.7(9)
O4 C17 C16 105.3(9)
O5 C18 C1 104.2(7)
O5 C18 C19 104.1(7)
C1 C18 C19 117.2(8)
O5 C18 C14 106.2(7)
C1 C18 C14 109.6(7)
C19 C18 C14 114.2(7)
C18 C19 C20 104.4(8)
C21 C20 C19 101.8(8)
O5 C21 C20 105.1(8)
C22 Hg2 Cl2 177.1(3)
C26 O6 C23 110.6(10)
C30 O7 C27 110.1(7)
C34 O8 C31 110.5(7)
C38 O9 C35 111.4(7)
C42A O10 C39 115.7(12)
C39 O10 C42B 105.4(11)
C39 C22 C23 116.5(8)
C39 C22 Hg2 110.0(6)
C23 C22 Hg2 114.9(6)
O6 C23 C22 106.5(7)
O6 C23 C24 103.6(7)
C22 C23 C24 112.8(8)
O6 C23 C27 108.8(7)
C22 C23 C27 112.0(7)
C24 C23 C27 112.4(8)
C25 C24 C23 105.2(9)
C26 C25 C24 101.8(11)
O6 C26 C25 105.1(11)
O7 C27 C23 107.9(7)
O7 C27 C28 104.2(7)
C23 C27 C28 114.4(8)
O7 C27 C31 105.6(7)
C23 C27 C31 110.7(7)
C28 C27 C31 113.4(7)
C29A C28 C27 108.4(12)
C27 C28 C29B 101.4(11)
C28 C29A C30 105.9(17)
C30 C29B C28 103.3(15)
C29B C30 O7 105.9(13)
O7 C30 C29A 110.6(12)
O8 C31 C32 105.1(7)
O8 C31 C35 107.3(7)
C32 C31 C35 113.7(8)
O8 C31 C27 105.4(7)
C32 C31 C27 112.9(7)
C35 C31 C27 111.7(8)
C33A C32 C31 106.3(11)
C31 C32 C33B 105.3(9)
C34 C33A C32 105.9(15)
C34 C33B C32 100.7(12)
O8 C34 C33A 109.2(12)
O8 C34 C33B 107.2(10)
O9 C35 C31 106.7(7)
O9 C35 C39 107.9(8)
C31 C35 C39 112.6(7)
O9 C35 C36 104.0(7)
C31 C35 C36 113.9(8)
C39 C35 C36 111.0(7)
C37 C36 C35 105.1(8)
C38 C37 C36 102.0(8)
O9 C38 C37 106.4(8)
O10 C39 C22 106.7(8)
O10 C39 C40 106.6(8)
C22 C39 C40 110.2(8)
O10 C39 C35 108.0(8)
C22 C39 C35 113.0(8)
C40 C39 C35 112.0(8)
C41B C40 C39 106.8(11)
C39 C40 C41A 97.4(10)
C40 C41A C42A 104.2(15)
C40 C41B C42B 105.0(19)
O10 C42A C41A 100.0(16)
C41B C42B O10 98.0(17)

loop_
_geom_bond_atom_site_label_1
_geom_bond_atom_site_label_2
_geom_bond_distance
Hg1 C1 2.073(9)
Hg1 Cl1 2.342(2)
O1 C5 1.419(12)
O1 C2 1.463(10)
O2 C9 1.416(11)
O2 C6 1.435(11)
O3 C10 1.446(10)
O3 C13 1.443(10)
O4 C17 1.432(12)
O4 C14 1.444(10)
O5 C21 1.422(11)
O5 C18 1.477(11)
C1 C18 1.520(13)
C1 C2 1.546(13)
C2 C3 1.535(13)
C2 C6 1.567(12)
C3 C4 1.498(14)
C4 C5 1.472(15)
C6 C7 1.565(12)
C6 C10 1.573(13)
C7 C8 1.518(14)
C8 C9 1.506(15)
C10 C11 1.529(12)
C10 C14 1.580(13)
C11 C12 1.519(12)
C12 C13 1.481(13)
C14 C15 1.538(12)
C14 C18 1.564(12)
C15 C16 1.522(14)
C16 C17 1.480(15)
C18 C19 1.535(12)
C19 C20 1.550(12)
C20 C21 1.492(14)
Hg2 C22 2.094(8)
Hg2 Cl2 2.318(2)
O6 C26 1.397(14)
O6 C23 1.472(10)
O7 C30 1.407(12)
O7 C27 1.467(10)
O8 C34 1.420(11)
O8 C31 1.444(10)
O9 C38 1.417(12)
O9 C35 1.434(11)
O10 C42A 1.31(2)
O10 C39 1.441(10)
O10 C42B 1.65(3)
C22 C39 1.522(13)
C22 C23 1.533(12)
C23 C24 1.537(13)
C23 C27 1.538(12)
C24 C25 1.51(2)
C25 C26 1.51(2)
C27 C28 1.551(12)
C27 C31 1.600(12)
C28 C29A 1.46(3)
C28 C29B 1.57(2)
C29A C30 1.48(3)
C29B C30 1.42(2)
C31 C32 1.521(12)
C31 C35 1.560(12)
C32 C33A 1.49(2)
C32 C33B 1.57(2)
C33A C34 1.46(2)
C33B C34 1.48(2)
C35 C39 1.563(13)
C35 C36 1.564(12)
C36 C37 1.509(13)
C37 C38 1.504(14)
C39 C40 1.541(12)
C40 C41B 1.47(2)
C40 C41A 1.57(2)
C41A C42A 1.56(3)
C41B C42B 1.51(3)
